data_7133160
loop_
_publ_author_name
'Li, Shuhui'
'Xu, Dan'
'Yao, Hui'
'Tan, Mengting'
'Li, Xiaoxuan'
'Liu, Mingguo'
'Wang, Long'
'Huang, Nianyu'
'Wang, Nengzhong'

_publ_section_title
;
 Facile synthesis of 2-vinylindolines <i>via</i> a phosphine-mediated
 &#x3b1;-umpolung/Wittig olefination/cyclization cascade process.
;
_journal_issue 53
_journal_name_full 'Chemical communications (Cambridge, England)'
_journal_page_first 6773
_journal_page_last 6776
_journal_paper_doi 10.1039/d4cc01851f
_journal_volume 60
_journal_year 2024
_chemical_formula_moiety 'C27 H29 N O4 S2'
_chemical_formula_sum 'C27 H29 N O4 S2'
_chemical_formula_weight 495.63
_space_group_crystal_system monoclinic
_space_group_IT_number 14
_space_group_name_Hall '-P 2yn'
_space_group_name_H-M_alt 'P 1 21/n 1'
_atom_sites_solution_hydrogens geom
_atom_sites_solution_primary dual
_audit_creation_date 2023-09-02
_audit_creation_method
;
Olex2 1.5-beta
(compiled 2022.04.07 svn.rca3783a0 for OlexSys, GUI svn.r6439)
;
_audit_update_record
;
2023-09-09 deposited with the CCDC.	2024-06-05 downloaded from the CCDC.
;
_cell_angle_alpha 90
_cell_angle_beta 99.178(2)
_cell_angle_gamma 90
_cell_formula_units_Z 4
_cell_length_a 9.24180(10)
_cell_length_b 19.5215(3)
_cell_length_c 14.0366(2)
_cell_measurement_reflns_used 5512
_cell_measurement_temperature 100.0(6)
_cell_measurement_theta_max 73.4210
_cell_measurement_theta_min 4.5270
_cell_volume 2499.98(6)
_computing_cell_refinement 'CrysAlisPro 1.171.39.33c (Rigaku OD, 2017)'
_computing_data_collection 'CrysAlisPro 1.171.39.33c (Rigaku OD, 2017)'
_computing_data_reduction 'CrysAlisPro 1.171.39.33c (Rigaku OD, 2017)'
_computing_molecular_graphics 'Olex2 1.5-beta (Dolomanov et al., 2009)'
_computing_publication_material 'Olex2 1.5-beta (Dolomanov et al., 2009)'
_computing_structure_refinement 'SHELXL 2018/3 (Sheldrick, 2015)'
_computing_structure_solution 'SHELXT 2014/5 (Sheldrick, 2014)'
_diffrn_ambient_environment N~2~
_diffrn_ambient_temperature 100.0(6)
_diffrn_detector 'CCD plate'
_diffrn_measured_fraction_theta_full 0.998
_diffrn_measured_fraction_theta_max 0.971
_diffrn_measurement_details
;
List of Runs (angles in degrees, time in seconds):

  # Type    Start    End  Width  t~exp~   \w     \q     \k     \f   Frames
#--------------------------------------------------------------------------
  1  \w    -33.00  28.00   0.50    0.50    --    0.00 -82.00 -60.00  122
  2  \w    -33.00  20.00   0.50    0.50    --    0.00 -82.00-150.00  106
  3  \w    -28.00  12.00   0.50    0.50    --    0.00 -82.00  60.00   80
  4  \w    -31.00  -6.00   0.50    0.50    --    0.00 -82.00  30.00   50
  5  \w     71.00  97.00   0.50    0.80    --   95.80 -45.00  60.00   52
  6  \w      6.00 119.00   0.50    0.80    --   95.80 -61.00  30.00  226
  7  \w     79.00 121.00   0.50    0.80    --   95.80  30.00-180.00   84
  8  \w      6.00  67.00   0.50    0.80    --   95.80 -45.00  60.00  122
  9  \w     54.00  98.00   0.50    0.80    --   95.80 -30.00 150.00   88
 10  \w      6.00 127.00   0.50    0.80    --   95.80 -82.00  30.00  242
 11  \w     73.00 134.00   0.50    0.80    --   95.80  61.00-180.00  122
 12  \w     83.00 173.00   0.50    0.80    --   95.80  30.00-120.00  180
;
_diffrn_measurement_device 'four-circle diffractometer'
_diffrn_measurement_device_type 'XtaLAB AFC12 (RINC): Kappa single'
_diffrn_measurement_method '\w scans'
_diffrn_orient_matrix_type 'CrysAlisPro convention (1999,Acta A55,543-557)'
_diffrn_orient_matrix_UB_11 -0.0159102000
_diffrn_orient_matrix_UB_12 0.0065130000
_diffrn_orient_matrix_UB_13 -0.1105695000
_diffrn_orient_matrix_UB_21 0.0401946000
_diffrn_orient_matrix_UB_22 0.0764894000
_diffrn_orient_matrix_UB_23 0.0105428000
_diffrn_orient_matrix_UB_31 0.1632127000
_diffrn_orient_matrix_UB_32 -0.0183144000
_diffrn_orient_matrix_UB_33 0.0049832000
_diffrn_radiation_monochromator mirror
_diffrn_radiation_probe x-ray
_diffrn_radiation_type 'Cu K\a'
_diffrn_radiation_wavelength 1.54184
_diffrn_reflns_av_R_equivalents 0.0430
_diffrn_reflns_av_unetI/netI 0.0514
_diffrn_reflns_Laue_measured_fraction_full 0.998
_diffrn_reflns_Laue_measured_fraction_max 0.971
_diffrn_reflns_limit_h_max 11
_diffrn_reflns_limit_h_min -9
_diffrn_reflns_limit_k_max 23
_diffrn_reflns_limit_k_min -22
_diffrn_reflns_limit_l_max 14
_diffrn_reflns_limit_l_min -17
_diffrn_reflns_number 13621
_diffrn_reflns_point_group_measured_fraction_full 0.998
_diffrn_reflns_point_group_measured_fraction_max 0.971
_diffrn_reflns_theta_full 67.684
_diffrn_reflns_theta_max 74.432
_diffrn_reflns_theta_min 3.912
_diffrn_source 'Rotating-anode X-ray tube'
_diffrn_source_type 'Rigaku (Cu) X-ray Source'
_exptl_absorpt_coefficient_mu 2.204
_exptl_absorpt_correction_T_max 1.00000
_exptl_absorpt_correction_T_min 0.55758
_exptl_absorpt_correction_type multi-scan
_exptl_absorpt_process_details
;
CrysAlisPro 1.171.39.33c (Rigaku Oxford Diffraction, 2017)
Empirical absorption correction using spherical harmonics,
 implemented in SCALE3 ABSPACK scaling algorithm.
;
_exptl_crystal_colour 'clear light colourless'
_exptl_crystal_density_diffrn 1.317
_exptl_crystal_description block
_exptl_crystal_F_000 1048
_exptl_crystal_size_max 0.16
_exptl_crystal_size_mid 0.14
_exptl_crystal_size_min 0.12
_refine_diff_density_max 0.379
_refine_diff_density_min -0.489
_refine_diff_density_rms 0.055
_refine_ls_extinction_method none
_refine_ls_goodness_of_fit_ref 1.096
_refine_ls_hydrogen_treatment constr
_refine_ls_matrix_type full
_refine_ls_number_parameters 310
_refine_ls_number_reflns 4968
_refine_ls_number_restraints 0
_refine_ls_restrained_S_all 1.096
_refine_ls_R_factor_all 0.0548
_refine_ls_R_factor_gt 0.0453
_refine_ls_shift/su_max 0.001
_refine_ls_shift/su_mean 0.000
_refine_ls_structure_factor_coef Fsqd
_refine_ls_weighting_details 'w=1/[\s^2^(Fo^2^)+(0.0543P)^2^+1.0073P] where P=(Fo^2^+2Fc^2^)/3'
_refine_ls_weighting_scheme calc
_refine_ls_wR_factor_gt 0.1197
_refine_ls_wR_factor_ref 0.1248
_reflns_Friedel_coverage 0.000
_reflns_number_gt 4124
_reflns_number_total 4968
_reflns_threshold_expression 'I > 2\s(I)'
_cod_data_source_file d4cc01851f2.cif
_cod_data_source_block lsh-87
_cod_depositor_comments 'Adding full bibliography for 7133159--7133161.cif.'
_cod_database_code 7133160
_shelx_shelxl_version_number 2018/3
_chemical_oxdiff_formula 'C H O N S'
_shelx_space_group_comment
;
The symmetry employed for this shelxl refinement is uniquely defined
by the following loop, which should always be used as a source of
symmetry information in preference to the above space-group names.
They are only intended as comments.
;
_olex2_refinement_description
;
1. Fixed Uiso
 At 1.2 times of:
  All C(H) groups, All C(H,H) groups
 At 1.5 times of:
  All C(H,H,H) groups
2.a Ternary CH refined with riding coordinates:
 C8(H8), C9(H9)
2.b Secondary CH2 refined with riding coordinates:
 C7(H7A,H7B), C10(H10A,H10B), C19(H19A,H19B)
2.c Aromatic/amide H refined with riding coordinates:
 C2(H2), C3(H3), C4(H4), C5(H5), C12(H12), C13(H13), C15(H15), C16(H16),
 C22(H22), C23(H23), C25(H25), C26(H26)
2.d Idealised Me refined as rotating group:
 C17(H17A,H17B,H17C), C20(H20A,H20B,H20C), C27(H27A,H27B,H27C)
;
_olex2_submission_special_instructions 'No special instructions were received'
_oxdiff_exptl_absorpt_empirical_details
;
Empirical correction (ABSPACK) includes:
- Absorption correction using spherical harmonics
- Frame scaling
;
_oxdiff_exptl_absorpt_empirical_full_max 1.742
_oxdiff_exptl_absorpt_empirical_full_min 0.541

loop_
_space_group_symop_operation_xyz
'x, y, z'
'-x+1/2, y+1/2, -z+1/2'
'-x, -y, -z'
'x-1/2, -y-1/2, z-1/2'

loop_
_atom_site_label
_atom_site_type_symbol
_atom_site_fract_x
_atom_site_fract_y
_atom_site_fract_z
_atom_site_U_iso_or_equiv
_atom_site_adp_type
_atom_site_occupancy
_atom_site_site_symmetry_order
_atom_site_calc_flag
_atom_site_refinement_flags_posn
_atom_site_refinement_flags_adp
_atom_site_refinement_flags_occupancy
_atom_site_disorder_assembly
_atom_site_disorder_group
S1 S 0.34567(5) 0.63073(3) 0.53436(4) 0.02835(14) Uani 1 1 d . . . . .
S2 S 0.35270(7) 0.58036(3) 0.91827(4) 0.03810(16) Uani 1 1 d . . . . .
O1 O 0.36557(15) 0.70329(7) 0.53943(11) 0.0326(4) Uani 1 1 d . . . . .
O2 O 0.46375(15) 0.58615(7) 0.57273(12) 0.0330(4) Uani 1 1 d . . . . .
O3 O 0.36882(17) 0.41864(7) 0.73241(12) 0.0358(4) Uani 1 1 d . . . . .
O4 O 0.18458(18) 0.43869(8) 0.81479(11) 0.0368(4) Uani 1 1 d . . . . .
N1 N 0.21286(17) 0.61285(8) 0.59567(13) 0.0281(4) Uani 1 1 d . . . . .
C1 C -0.0367(2) 0.60175(10) 0.59433(14) 0.0249(4) Uani 1 1 d . . . . .
C2 C -0.1802(2) 0.62450(11) 0.58473(15) 0.0286(4) Uani 1 1 d . . . . .
H2 H -0.256357 0.594213 0.595536 0.034 Uiso 1 1 calc R U . . .
C3 C -0.2111(2) 0.69239(12) 0.55902(15) 0.0313(5) Uani 1 1 d . . . . .
H3 H -0.309315 0.708419 0.551663 0.038 Uiso 1 1 calc R U . . .
C4 C -0.0998(2) 0.73693(11) 0.54401(15) 0.0290(4) Uani 1 1 d . . . . .
H4 H -0.122719 0.783171 0.526668 0.035 Uiso 1 1 calc R U . . .
C5 C 0.0450(2) 0.71473(10) 0.55405(14) 0.0272(4) Uani 1 1 d . . . . .
H5 H 0.121623 0.745129 0.544409 0.033 Uiso 1 1 calc R U . . .
C6 C 0.0736(2) 0.64665(10) 0.57863(14) 0.0247(4) Uani 1 1 d . . . . .
C7 C 0.0256(2) 0.53218(11) 0.62401(17) 0.0308(5) Uani 1 1 d . . . . .
H7A H -0.013535 0.496956 0.575993 0.037 Uiso 1 1 calc R U . . .
H7B H 0.001765 0.518890 0.687781 0.037 Uiso 1 1 calc R U . . .
C8 C 0.1931(2) 0.54050(10) 0.62856(15) 0.0263(4) Uani 1 1 d . . . . .
H8 H 0.228950 0.507599 0.582951 0.032 Uiso 1 1 calc R U . . .
C9 C 0.2822(2) 0.53139(10) 0.73050(15) 0.0257(4) Uani 1 1 d . . . . .
H9 H 0.387484 0.540851 0.726858 0.031 Uiso 1 1 calc R U . . .
C10 C 0.2335(2) 0.58081(11) 0.80371(17) 0.0337(5) Uani 1 1 d . . . . .
H10A H 0.133181 0.568392 0.813827 0.040 Uiso 1 1 calc R U . . .
H10B H 0.229723 0.627784 0.776825 0.040 Uiso 1 1 calc R U . . .
C11 C 0.5185(2) 0.61560(11) 0.89219(15) 0.0314(5) Uani 1 1 d . . . . .
C12 C 0.5320(2) 0.65294(11) 0.80953(15) 0.0306(5) Uani 1 1 d . . . . .
H12 H 0.448600 0.660994 0.761840 0.037 Uiso 1 1 calc R U . . .
C13 C 0.6683(2) 0.67833(11) 0.79730(16) 0.0321(5) Uani 1 1 d . . . . .
H13 H 0.676769 0.702855 0.739997 0.039 Uiso 1 1 calc R U . . .
C14 C 0.7926(2) 0.66902(11) 0.86617(16) 0.0336(5) Uani 1 1 d . . . . .
C15 C 0.6426(3) 0.60522(12) 0.96144(16) 0.0366(5) Uani 1 1 d . . . . .
H15 H 0.635258 0.579063 1.017543 0.044 Uiso 1 1 calc R U . . .
C16 C 0.7758(3) 0.63269(11) 0.94903(17) 0.0381(5) Uani 1 1 d . . . . .
H16 H 0.858162 0.626661 0.998249 0.046 Uiso 1 1 calc R U . . .
C17 C 0.9371(3) 0.69903(13) 0.8521(2) 0.0437(6) Uani 1 1 d . . . . .
H17A H 0.949628 0.694008 0.784464 0.066 Uiso 1 1 calc R U . . .
H17B H 1.016523 0.674969 0.893503 0.066 Uiso 1 1 calc R U . . .
H17C H 0.939627 0.747730 0.869287 0.066 Uiso 1 1 calc R U . . .
C18 C 0.2702(2) 0.45835(10) 0.76444(15) 0.0266(4) Uani 1 1 d . . . . .
C19 C 0.3781(3) 0.34800(11) 0.76620(19) 0.0398(6) Uani 1 1 d . . . . .
H19A H 0.366372 0.346827 0.835061 0.048 Uiso 1 1 calc R U . . .
H19B H 0.476229 0.329427 0.760990 0.048 Uiso 1 1 calc R U . . .
C20 C 0.2633(3) 0.30392(13) 0.7092(2) 0.0457(6) Uani 1 1 d . . . . .
H20A H 0.272583 0.306167 0.640701 0.069 Uiso 1 1 calc R U . . .
H20B H 0.165967 0.320259 0.717892 0.069 Uiso 1 1 calc R U . . .
H20C H 0.276034 0.256450 0.731687 0.069 Uiso 1 1 calc R U . . .
C21 C 0.2868(2) 0.60772(10) 0.41348(16) 0.0283(4) Uani 1 1 d . . . . .
C22 C 0.3383(2) 0.54804(11) 0.37702(18) 0.0338(5) Uani 1 1 d . . . . .
H22 H 0.404792 0.519408 0.417568 0.041 Uiso 1 1 calc R U . . .
C23 C 0.2926(2) 0.53018(11) 0.28145(18) 0.0350(5) Uani 1 1 d . . . . .
H23 H 0.328737 0.489322 0.256947 0.042 Uiso 1 1 calc R U . . .
C24 C 0.1949(2) 0.57105(11) 0.22077(17) 0.0335(5) Uani 1 1 d . . . . .
C25 C 0.1443(2) 0.63108(12) 0.25869(16) 0.0342(5) Uani 1 1 d . . . . .
H25 H 0.077681 0.659637 0.218134 0.041 Uiso 1 1 calc R U . . .
C26 C 0.1890(2) 0.64990(11) 0.35375(17) 0.0320(5) Uani 1 1 d . . . . .
H26 H 0.153682 0.690953 0.378213 0.038 Uiso 1 1 calc R U . . .
C27 C 0.1441(3) 0.55148(14) 0.11734(18) 0.0438(6) Uani 1 1 d . . . . .
H27A H 0.043482 0.534020 0.110135 0.066 Uiso 1 1 calc R U . . .
H27B H 0.208563 0.515871 0.098344 0.066 Uiso 1 1 calc R U . . .
H27C H 0.146977 0.591783 0.076061 0.066 Uiso 1 1 calc R U . . .

loop_
_atom_site_aniso_label
_atom_site_aniso_U_11
_atom_site_aniso_U_22
_atom_site_aniso_U_33
_atom_site_aniso_U_23
_atom_site_aniso_U_13
_atom_site_aniso_U_12
S1 0.0180(2) 0.0262(3) 0.0401(3) 0.0087(2) 0.00231(19) -0.00024(17)
S2 0.0495(3) 0.0347(3) 0.0324(3) -0.0047(2) 0.0136(2) -0.0123(2)
O1 0.0254(7) 0.0277(8) 0.0439(9) 0.0066(6) 0.0032(6) -0.0043(6)
O2 0.0182(7) 0.0338(8) 0.0461(9) 0.0134(7) 0.0024(6) 0.0041(6)
O3 0.0346(8) 0.0244(8) 0.0497(10) 0.0038(7) 0.0110(7) 0.0040(6)
O4 0.0449(9) 0.0298(8) 0.0387(9) 0.0025(7) 0.0156(7) -0.0050(7)
N1 0.0181(8) 0.0239(9) 0.0413(10) 0.0089(7) 0.0015(7) 0.0008(6)
C1 0.0196(9) 0.0283(10) 0.0259(10) 0.0021(8) 0.0007(7) -0.0009(7)
C2 0.0212(9) 0.0354(11) 0.0277(10) 0.0035(8) -0.0004(8) -0.0021(8)
C3 0.0240(10) 0.0406(12) 0.0285(11) 0.0049(9) 0.0021(8) 0.0077(8)
C4 0.0281(10) 0.0279(11) 0.0302(11) 0.0023(8) 0.0024(8) 0.0065(8)
C5 0.0260(10) 0.0279(10) 0.0266(10) 0.0008(8) 0.0010(8) 0.0005(8)
C6 0.0180(9) 0.0263(10) 0.0285(10) 0.0024(8) -0.0005(7) 0.0028(7)
C7 0.0211(9) 0.0284(11) 0.0422(12) 0.0057(9) 0.0030(9) -0.0032(8)
C8 0.0215(9) 0.0232(10) 0.0338(11) 0.0052(8) 0.0028(8) 0.0003(7)
C9 0.0236(9) 0.0230(10) 0.0307(10) 0.0010(8) 0.0047(8) -0.0006(7)
C10 0.0337(11) 0.0270(11) 0.0424(13) -0.0018(9) 0.0124(10) -0.0005(8)
C11 0.0430(12) 0.0241(10) 0.0276(11) -0.0057(8) 0.0072(9) -0.0035(9)
C12 0.0363(11) 0.0273(10) 0.0274(10) -0.0023(8) 0.0025(9) -0.0032(9)
C13 0.0396(12) 0.0272(11) 0.0301(11) -0.0021(8) 0.0071(9) -0.0043(9)
C14 0.0370(11) 0.0275(11) 0.0364(12) -0.0092(9) 0.0065(9) -0.0004(9)
C15 0.0527(14) 0.0300(12) 0.0262(11) -0.0012(9) 0.0038(10) -0.0033(10)
C16 0.0441(13) 0.0311(12) 0.0366(12) -0.0057(9) -0.0008(10) 0.0015(9)
C17 0.0364(12) 0.0424(14) 0.0531(15) -0.0125(12) 0.0098(11) -0.0011(10)
C18 0.0244(9) 0.0257(10) 0.0284(10) 0.0008(8) 0.0008(8) -0.0001(8)
C19 0.0451(13) 0.0258(11) 0.0459(14) 0.0048(10) -0.0006(11) 0.0046(10)
C20 0.0489(14) 0.0328(13) 0.0527(15) -0.0077(11) -0.0003(12) 0.0003(10)
C21 0.0193(9) 0.0243(10) 0.0413(12) 0.0082(9) 0.0051(8) -0.0008(7)
C22 0.0212(10) 0.0280(11) 0.0518(14) 0.0089(10) 0.0049(9) 0.0031(8)
C23 0.0258(10) 0.0283(11) 0.0533(14) 0.0012(10) 0.0137(10) 0.0024(8)
C24 0.0302(11) 0.0332(12) 0.0396(12) 0.0037(9) 0.0131(9) -0.0013(9)
C25 0.0318(11) 0.0360(12) 0.0356(12) 0.0070(9) 0.0080(9) 0.0067(9)
C26 0.0281(10) 0.0264(10) 0.0418(12) 0.0055(9) 0.0065(9) 0.0054(8)
C27 0.0456(14) 0.0487(15) 0.0401(13) -0.0006(11) 0.0162(11) 0.0044(11)

loop_
_atom_type_symbol
_atom_type_description
_atom_type_scat_dispersion_real
_atom_type_scat_dispersion_imag
_atom_type_scat_source
C C 0.0181 0.0091 'International Tables Vol C Tables 4.2.6.8 and 6.1.1.4'
H H 0.0000 0.0000 'International Tables Vol C Tables 4.2.6.8 and 6.1.1.4'
N N 0.0311 0.0180 'International Tables Vol C Tables 4.2.6.8 and 6.1.1.4'
O O 0.0492 0.0322 'International Tables Vol C Tables 4.2.6.8 and 6.1.1.4'
S S 0.3331 0.5567 'International Tables Vol C Tables 4.2.6.8 and 6.1.1.4'

loop_
_geom_angle_atom_site_label_1
_geom_angle_atom_site_label_2
_geom_angle_atom_site_label_3
_geom_angle
_geom_angle_site_symmetry_1
_geom_angle_site_symmetry_3
_geom_angle_publ_flag
O1 S1 O2 119.96(9) . . ?
O1 S1 N1 106.57(9) . . ?
O1 S1 C21 108.62(9) . . ?
O2 S1 N1 105.18(9) . . ?
O2 S1 C21 107.95(10) . . ?
N1 S1 C21 108.03(9) . . ?
C11 S2 C10 103.91(11) . . ?
C18 O3 C19 116.76(18) . . ?
C6 N1 S1 122.73(14) . . ?
C6 N1 C8 109.48(15) . . ?
C8 N1 S1 119.76(14) . . ?
C2 C1 C6 119.86(19) . . ?
C2 C1 C7 129.30(19) . . ?
C6 C1 C7 110.81(16) . . ?
C1 C2 H2 120.5 . . ?
C1 C2 C3 119.0(2) . . ?
C3 C2 H2 120.5 . . ?
C2 C3 H3 119.7 . . ?
C4 C3 C2 120.62(19) . . ?
C4 C3 H3 119.7 . . ?
C3 C4 H4 119.6 . . ?
C3 C4 C5 120.87(19) . . ?
C5 C4 H4 119.6 . . ?
C4 C5 H5 121.1 . . ?
C6 C5 C4 117.71(19) . . ?
C6 C5 H5 121.1 . . ?
C1 C6 N1 110.22(17) . . ?
C5 C6 N1 127.79(18) . . ?
C5 C6 C1 121.94(18) . . ?
C1 C7 H7A 110.8 . . ?
C1 C7 H7B 110.8 . . ?
C1 C7 C8 104.60(16) . . ?
H7A C7 H7B 108.9 . . ?
C8 C7 H7A 110.8 . . ?
C8 C7 H7B 110.8 . . ?
N1 C8 C7 104.78(15) . . ?
N1 C8 H8 109.7 . . ?
N1 C8 C9 108.64(15) . . ?
C7 C8 H8 109.7 . . ?
C9 C8 C7 114.10(17) . . ?
C9 C8 H8 109.7 . . ?
C8 C9 H9 108.1 . . ?
C10 C9 C8 112.32(17) . . ?
C10 C9 H9 108.1 . . ?
C18 C9 C8 110.23(16) . . ?
C18 C9 H9 108.1 . . ?
C18 C9 C10 109.81(17) . . ?
S2 C10 H10A 108.9 . . ?
S2 C10 H10B 108.9 . . ?
C9 C10 S2 113.19(15) . . ?
C9 C10 H10A 108.9 . . ?
C9 C10 H10B 108.9 . . ?
H10A C10 H10B 107.8 . . ?
C12 C11 S2 124.82(17) . . ?
C12 C11 C15 118.9(2) . . ?
C15 C11 S2 116.23(18) . . ?
C11 C12 H12 120.2 . . ?
C13 C12 C11 119.5(2) . . ?
C13 C12 H12 120.2 . . ?
C12 C13 H13 118.9 . . ?
C12 C13 C14 122.1(2) . . ?
C14 C13 H13 118.9 . . ?
C13 C14 C16 117.3(2) . . ?
C13 C14 C17 120.8(2) . . ?
C16 C14 C17 121.9(2) . . ?
C11 C15 H15 119.8 . . ?
C16 C15 C11 120.4(2) . . ?
C16 C15 H15 119.8 . . ?
C14 C16 H16 119.2 . . ?
C15 C16 C14 121.6(2) . . ?
C15 C16 H16 119.2 . . ?
C14 C17 H17A 109.5 . . ?
C14 C17 H17B 109.5 . . ?
C14 C17 H17C 109.5 . . ?
H17A C17 H17B 109.5 . . ?
H17A C17 H17C 109.5 . . ?
H17B C17 H17C 109.5 . . ?
O3 C18 C9 110.77(18) . . ?
O4 C18 O3 124.27(19) . . ?
O4 C18 C9 124.95(19) . . ?
O3 C19 H19A 109.3 . . ?
O3 C19 H19B 109.3 . . ?
O3 C19 C20 111.76(19) . . ?
H19A C19 H19B 107.9 . . ?
C20 C19 H19A 109.3 . . ?
C20 C19 H19B 109.3 . . ?
C19 C20 H20A 109.5 . . ?
C19 C20 H20B 109.5 . . ?
C19 C20 H20C 109.5 . . ?
H20A C20 H20B 109.5 . . ?
H20A C20 H20C 109.5 . . ?
H20B C20 H20C 109.5 . . ?
C22 C21 S1 120.00(16) . . ?
C22 C21 C26 120.0(2) . . ?
C26 C21 S1 119.98(17) . . ?
C21 C22 H22 120.0 . . ?
C23 C22 C21 120.0(2) . . ?
C23 C22 H22 120.0 . . ?
C22 C23 H23 119.4 . . ?
C22 C23 C24 121.1(2) . . ?
C24 C23 H23 119.4 . . ?
C23 C24 C25 118.1(2) . . ?
C23 C24 C27 121.2(2) . . ?
C25 C24 C27 120.6(2) . . ?
C24 C25 H25 119.2 . . ?
C26 C25 C24 121.6(2) . . ?
C26 C25 H25 119.2 . . ?
C21 C26 H26 120.4 . . ?
C25 C26 C21 119.2(2) . . ?
C25 C26 H26 120.4 . . ?
C24 C27 H27A 109.5 . . ?
C24 C27 H27B 109.5 . . ?
C24 C27 H27C 109.5 . . ?
H27A C27 H27B 109.5 . . ?
H27A C27 H27C 109.5 . . ?
H27B C27 H27C 109.5 . . ?

loop_
_geom_bond_atom_site_label_1
_geom_bond_atom_site_label_2
_geom_bond_distance
_geom_bond_site_symmetry_2
_geom_bond_publ_flag
S1 O1 1.4287(15) . ?
S1 O2 1.4319(14) . ?
S1 N1 1.6450(18) . ?
S1 C21 1.756(2) . ?
S2 C10 1.799(2) . ?
S2 C11 1.771(2) . ?
O3 C18 1.328(3) . ?
O3 C19 1.456(3) . ?
O4 C18 1.204(3) . ?
N1 C6 1.432(2) . ?
N1 C8 1.506(3) . ?
C1 C2 1.385(3) . ?
C1 C6 1.388(3) . ?
C1 C7 1.508(3) . ?
C2 H2 0.9500 . ?
C2 C3 1.391(3) . ?
C3 H3 0.9500 . ?
C3 C4 1.389(3) . ?
C4 H4 0.9500 . ?
C4 C5 1.392(3) . ?
C5 H5 0.9500 . ?
C5 C6 1.388(3) . ?
C7 H7A 0.9900 . ?
C7 H7B 0.9900 . ?
C7 C8 1.548(3) . ?
C8 H8 1.0000 . ?
C8 C9 1.543(3) . ?
C9 H9 1.0000 . ?
C9 C10 1.529(3) . ?
C9 C18 1.513(3) . ?
C10 H10A 0.9900 . ?
C10 H10B 0.9900 . ?
C11 C12 1.393(3) . ?
C11 C15 1.394(3) . ?
C12 H12 0.9500 . ?
C12 C13 1.389(3) . ?
C13 H13 0.9500 . ?
C13 C14 1.390(3) . ?
C14 C16 1.392(3) . ?
C14 C17 1.500(3) . ?
C15 H15 0.9500 . ?
C15 C16 1.379(3) . ?
C16 H16 0.9500 . ?
C17 H17A 0.9800 . ?
C17 H17B 0.9800 . ?
C17 H17C 0.9800 . ?
C19 H19A 0.9900 . ?
C19 H19B 0.9900 . ?
C19 C20 1.495(3) . ?
C20 H20A 0.9800 . ?
C20 H20B 0.9800 . ?
C20 H20C 0.9800 . ?
C21 C22 1.387(3) . ?
C21 C26 1.399(3) . ?
C22 H22 0.9500 . ?
C22 C23 1.385(3) . ?
C23 H23 0.9500 . ?
C23 C24 1.390(3) . ?
C24 C25 1.398(3) . ?
C24 C27 1.502(3) . ?
C25 H25 0.9500 . ?
C25 C26 1.382(3) . ?
C26 H26 0.9500 . ?
C27 H27A 0.9800 . ?
C27 H27B 0.9800 . ?
C27 H27C 0.9800 . ?

loop_
_geom_torsion_atom_site_label_1
_geom_torsion_atom_site_label_2
_geom_torsion_atom_site_label_3
_geom_torsion_atom_site_label_4
_geom_torsion
_geom_torsion_site_symmetry_1
_geom_torsion_site_symmetry_2
_geom_torsion_site_symmetry_3
_geom_torsion_site_symmetry_4
_geom_torsion_publ_flag
S1 N1 C6 C1 146.47(15) . . . . ?
S1 N1 C6 C5 -36.2(3) . . . . ?
S1 N1 C8 C7 -146.37(15) . . . . ?
S1 N1 C8 C9 91.31(19) . . . . ?
S1 C21 C22 C23 -179.53(16) . . . . ?
S1 C21 C26 C25 179.75(17) . . . . ?
S2 C11 C12 C13 179.71(17) . . . . ?
S2 C11 C15 C16 -177.85(18) . . . . ?
O1 S1 N1 C6 51.91(18) . . . . ?
O1 S1 N1 C8 -162.59(14) . . . . ?
O1 S1 C21 C22 141.55(17) . . . . ?
O1 S1 C21 C26 -37.92(19) . . . . ?
O2 S1 N1 C6 -179.73(16) . . . . ?
O2 S1 N1 C8 -34.23(17) . . . . ?
O2 S1 C21 C22 10.0(2) . . . . ?
O2 S1 C21 C26 -169.46(16) . . . . ?
N1 S1 C21 C22 -103.23(18) . . . . ?
N1 S1 C21 C26 77.29(18) . . . . ?
N1 C8 C9 C10 59.6(2) . . . . ?
N1 C8 C9 C18 -177.65(16) . . . . ?
C1 C2 C3 C4 -0.6(3) . . . . ?
C1 C7 C8 N1 -3.2(2) . . . . ?
C1 C7 C8 C9 115.54(19) . . . . ?
C2 C1 C6 N1 178.06(18) . . . . ?
C2 C1 C6 C5 0.6(3) . . . . ?
C2 C1 C7 C8 -175.8(2) . . . . ?
C2 C3 C4 C5 0.2(3) . . . . ?
C3 C4 C5 C6 0.6(3) . . . . ?
C4 C5 C6 N1 -178.0(2) . . . . ?
C4 C5 C6 C1 -0.9(3) . . . . ?
C6 N1 C8 C7 3.3(2) . . . . ?
C6 N1 C8 C9 -119.05(18) . . . . ?
C6 C1 C2 C3 0.2(3) . . . . ?
C6 C1 C7 C8 2.1(2) . . . . ?
C7 C1 C2 C3 178.0(2) . . . . ?
C7 C1 C6 N1 -0.1(2) . . . . ?
C7 C1 C6 C5 -177.58(19) . . . . ?
C7 C8 C9 C10 -56.9(2) . . . . ?
C7 C8 C9 C18 65.9(2) . . . . ?
C8 N1 C6 C1 -2.1(2) . . . . ?
C8 N1 C6 C5 175.2(2) . . . . ?
C8 C9 C10 S2 -171.17(14) . . . . ?
C8 C9 C18 O3 85.0(2) . . . . ?
C8 C9 C18 O4 -95.9(2) . . . . ?
C10 S2 C11 C12 17.2(2) . . . . ?
C10 S2 C11 C15 -163.76(17) . . . . ?
C10 C9 C18 O3 -150.69(17) . . . . ?
C10 C9 C18 O4 28.3(3) . . . . ?
C11 S2 C10 C9 67.21(17) . . . . ?
C11 C12 C13 C14 -1.4(3) . . . . ?
C11 C15 C16 C14 -2.6(4) . . . . ?
C12 C11 C15 C16 1.3(3) . . . . ?
C12 C13 C14 C16 0.1(3) . . . . ?
C12 C13 C14 C17 -178.0(2) . . . . ?
C13 C14 C16 C15 1.8(3) . . . . ?
C15 C11 C12 C13 0.7(3) . . . . ?
C17 C14 C16 C15 180.0(2) . . . . ?
C18 O3 C19 C20 81.9(3) . . . . ?
C18 C9 C10 S2 65.80(19) . . . . ?
C19 O3 C18 O4 -4.0(3) . . . . ?
C19 O3 C18 C9 175.04(17) . . . . ?
C21 S1 N1 C6 -64.65(18) . . . . ?
C21 S1 N1 C8 80.85(16) . . . . ?
C21 C22 C23 C24 -0.3(3) . . . . ?
C22 C21 C26 C25 0.3(3) . . . . ?
C22 C23 C24 C25 0.4(3) . . . . ?
C22 C23 C24 C27 -179.4(2) . . . . ?
C23 C24 C25 C26 -0.2(3) . . . . ?
C24 C25 C26 C21 -0.2(3) . . . . ?
C26 C21 C22 C23 0.0(3) . . . . ?
C27 C24 C25 C26 179.6(2) . . . . ?
